data_7125454
loop_
_publ_author_name
'Gro\&s, C'
'Sun, Y.'
'Jost, T.'
'Grimm, T.'
'Klein, M. P.'
'Niedner-Schatteburg, G'
'Becker, S.'
'Thiel, W. R.'

_publ_section_title
;
 Generation of a zinc and rhodium containing metallomacrocycle by
 rearrangement of a six-coordinate precursor complex.
;
_journal_issue 3
_journal_name_full 'Chemical communications (Cambridge, England)'
_journal_page_first 368
_journal_page_last 371
_journal_paper_doi 10.1039/c9cc07723e
_journal_volume 56
_journal_year 2020
_chemical_formula_sum 'C57 H55 N5 P2'
_chemical_formula_weight 872.00
_space_group_crystal_system monoclinic
_space_group_IT_number 14
_space_group_name_Hall '-P 2ybc'
_space_group_name_H-M_alt 'P 1 21/c 1'
_atom_sites_solution_hydrogens geom
_atom_sites_solution_primary direct
_atom_sites_solution_secondary difmap
_audit_creation_method SHELXL-2014/7
_audit_update_record
;
2019-09-17 deposited with the CCDC.	2019-11-26 downloaded from the CCDC.
;
_cell_angle_alpha 90
_cell_angle_beta 104.119(2)
_cell_angle_gamma 90
_cell_formula_units_Z 4
_cell_length_a 15.7507(3)
_cell_length_b 17.1271(3)
_cell_length_c 18.3836(3)
_cell_measurement_reflns_used 10054
_cell_measurement_temperature 150(2)
_cell_measurement_theta_max 62.6980
_cell_measurement_theta_min 3.5660
_cell_volume 4809.42(15)
_computing_cell_refinement 'CrysAlisPro 1.171.38.43 (Rigaku OD, 2015)'
_computing_data_collection 'CrysAlisPro 1.171.38.43 (Rigaku OD, 2015)'
_computing_data_reduction 'CrysAlisPro 1.171.38.43 (Rigaku OD, 2015)'
_computing_structure_refinement 'SHELXL-2014/7 (Sheldrick, 2014)'
_computing_structure_solution 'SIR92 (Giacovazzo et al., 1994)'
_diffrn_ambient_temperature 150(2)
_diffrn_detector_area_resol_mean 16.1399
_diffrn_measured_fraction_theta_full 0.993
_diffrn_measured_fraction_theta_max 0.993
_diffrn_measurement_device_type 'Xcalibur, Sapphire3, Gemini ultra'
_diffrn_measurement_method '\w scans'
_diffrn_radiation_type 'Cu K\a'
_diffrn_radiation_wavelength 1.54184
_diffrn_reflns_av_R_equivalents 0.0224
_diffrn_reflns_av_unetI/netI 0.0249
_diffrn_reflns_Laue_measured_fraction_full 0.993
_diffrn_reflns_Laue_measured_fraction_max 0.993
_diffrn_reflns_limit_h_max 18
_diffrn_reflns_limit_h_min -17
_diffrn_reflns_limit_k_max 18
_diffrn_reflns_limit_k_min -19
_diffrn_reflns_limit_l_max 15
_diffrn_reflns_limit_l_min -21
_diffrn_reflns_number 20342
_diffrn_reflns_point_group_measured_fraction_full 0.993
_diffrn_reflns_point_group_measured_fraction_max 0.993
_diffrn_reflns_theta_full 62.681
_diffrn_reflns_theta_max 62.681
_diffrn_reflns_theta_min 3.579
_diffrn_source 'fine-focus sealed X-ray tube'
_exptl_absorpt_coefficient_mu 1.147
_exptl_absorpt_correction_T_max 1.00000
_exptl_absorpt_correction_T_min 0.62326
_exptl_absorpt_correction_type multi-scan
_exptl_absorpt_process_details
;
CrysAlisPro 1.171.38.43 (Rigaku Oxford Diffraction, 2015)
Empirical absorption correction using spherical harmonics,
 implemented in SCALE3 ABSPACK scaling algorithm.
;
_exptl_crystal_colour colorless
_exptl_crystal_density_diffrn 1.204
_exptl_crystal_description 'transparent prism'
_exptl_crystal_F_000 1848
_exptl_crystal_size_max 0.304
_exptl_crystal_size_mid 0.289
_exptl_crystal_size_min 0.199
_refine_diff_density_max 0.663
_refine_diff_density_min -0.227
_refine_diff_density_rms 0.037
_refine_ls_extinction_method none
_refine_ls_goodness_of_fit_ref 1.038
_refine_ls_hydrogen_treatment constr
_refine_ls_matrix_type full
_refine_ls_number_parameters 590
_refine_ls_number_reflns 7649
_refine_ls_number_restraints 21
_refine_ls_restrained_S_all 1.038
_refine_ls_R_factor_all 0.0407
_refine_ls_R_factor_gt 0.0362
_refine_ls_shift/su_max 0.001
_refine_ls_shift/su_mean 0.000
_refine_ls_structure_factor_coef Fsqd
_refine_ls_weighting_details 'w=1/[\s^2^(Fo^2^)+(0.0468P)^2^+1.5110P] where P=(Fo^2^+2Fc^2^)/3'
_refine_ls_weighting_scheme calc
_refine_ls_wR_factor_gt 0.0933
_refine_ls_wR_factor_ref 0.0978
_reflns_Friedel_coverage 0.000
_reflns_number_gt 6877
_reflns_number_total 7649
_reflns_threshold_expression 'I > 2\s(I)'
_cod_data_source_file c9cc07723e2.cif
_cod_data_source_block shelx
_cod_depositor_comments 'Adding full bibliography for 7125454--7125455.cif.'
_cod_original_sg_symbol_H-M 'P 21/c'
_cod_database_code 7125454
_shelx_shelxl_version_number 2014/7
_shelx_space_group_comment
;
The symmetry employed for this shelxl refinement is uniquely defined
by the following loop, which should always be used as a source of
symmetry information in preference to the above space-group names.
They are only intended as comments.
;
_shelx_estimated_absorpt_t_min 0.722
_shelx_estimated_absorpt_t_max 0.804

loop_
_space_group_symop_operation_xyz
'x, y, z'
'-x, y+1/2, -z+1/2'
'-x, -y, -z'
'x, -y-1/2, z-1/2'

loop_
_atom_site_label
_atom_site_type_symbol
_atom_site_fract_x
_atom_site_fract_y
_atom_site_fract_z
_atom_site_U_iso_or_equiv
_atom_site_adp_type
_atom_site_occupancy
_atom_site_site_symmetry_order
_atom_site_calc_flag
_atom_site_refinement_flags_posn
_atom_site_refinement_flags_adp
_atom_site_refinement_flags_occupancy
_atom_site_disorder_assembly
_atom_site_disorder_group
C1 C 0.60271(12) 0.03179(11) 0.61815(10) 0.0460(4) Uani 1 1 d . . . . .
H1 H 0.5889 -0.0220 0.6209 0.055 Uiso 1 1 calc R U . . .
C2 C 0.58348(11) 0.07033(11) 0.55029(10) 0.0445(4) Uani 1 1 d . . . . .
H2 H 0.5565 0.0434 0.5054 0.053 Uiso 1 1 calc R U . . .
C3 C 0.60411(10) 0.14915(10) 0.54830(9) 0.0370(4) Uani 1 1 d . . . . .
C4 C 0.58288(10) 0.19306(11) 0.47734(9) 0.0382(4) Uani 1 1 d . . . . .
C5 C 0.59990(11) 0.27117(11) 0.46434(9) 0.0409(4) Uani 1 1 d . . . . .
H5 H 0.6302 0.3080 0.4999 0.049 Uiso 1 1 calc R U . . .
C6 C 0.56349(10) 0.28364(11) 0.38906(9) 0.0410(4) Uani 1 1 d . . . . .
C7 C 0.55586(12) 0.35621(13) 0.34294(10) 0.0488(5) Uani 1 1 d . . . . .
H7A H 0.5373 0.3418 0.2892 0.059 Uiso 1 1 calc R U . . .
H7B H 0.6143 0.3809 0.3516 0.059 Uiso 1 1 calc R U . . .
C8 C 0.49158(12) 0.41536(12) 0.36003(11) 0.0526(5) Uani 1 1 d . . . . .
H8A H 0.5120 0.4326 0.4128 0.063 Uiso 1 1 calc R U . . .
H8B H 0.4338 0.3901 0.3542 0.063 Uiso 1 1 calc R U . . .
C9 C 0.48148(15) 0.48649(17) 0.30871(16) 0.0827(8) Uani 1 1 d D U . . .
H9A H 0.4633 0.5302 0.3367 0.099 Uiso 0.389(5) 1 calc R U P A 1
H9B H 0.5409 0.4994 0.3033 0.099 Uiso 0.389(5) 1 calc R U P A 1
H9C H 0.5380 0.5147 0.3191 0.099 Uiso 0.611(5) 1 calc R U P A 2
H9D H 0.4688 0.4682 0.2561 0.099 Uiso 0.611(5) 1 calc R U P A 2
C10 C 0.4274(3) 0.4886(3) 0.2379(3) 0.0566(16) Uani 0.389(5) 1 d D U P A 1
H10A H 0.4500 0.4533 0.2051 0.085 Uiso 0.389(5) 1 calc R U P A 1
H10B H 0.4251 0.5419 0.2182 0.085 Uiso 0.389(5) 1 calc R U P A 1
H10C H 0.3684 0.4720 0.2398 0.085 Uiso 0.389(5) 1 calc R U P A 1
C10A C 0.4177(3) 0.5376(2) 0.3156(3) 0.0870(17) Uani 0.611(5) 1 d D U P A 2
H10D H 0.3622 0.5097 0.3095 0.130 Uiso 0.611(5) 1 calc R U P A 2
H10E H 0.4115 0.5781 0.2769 0.130 Uiso 0.611(5) 1 calc R U P A 2
H10F H 0.4337 0.5620 0.3653 0.130 Uiso 0.611(5) 1 calc R U P A 2
C11 C 0.46997(12) 0.19942(12) 0.28816(9) 0.0470(4) Uani 1 1 d . . . . .
H11A H 0.4598 0.1426 0.2813 0.056 Uiso 1 1 calc R U . . .
H11B H 0.4972 0.2181 0.2482 0.056 Uiso 1 1 calc R U . . .
C12 C 0.38349(11) 0.24068(10) 0.28151(9) 0.0373(4) Uani 1 1 d . . . . .
C13 C 0.34985(11) 0.24629(11) 0.34511(9) 0.0414(4) Uani 1 1 d . . . . .
H13 H 0.3788 0.2203 0.3899 0.050 Uiso 1 1 calc R U . . .
C14 C 0.27542(11) 0.28895(11) 0.34369(10) 0.0432(4) Uani 1 1 d . . . . .
H14 H 0.2537 0.2929 0.3875 0.052 Uiso 1 1 calc R U . . .
C15 C 0.23244(12) 0.32593(11) 0.27842(11) 0.0475(4) Uani 1 1 d . . . . .
H15 H 0.1820 0.3567 0.2776 0.057 Uiso 1 1 calc R U . . .
C16 C 0.26272(11) 0.31827(11) 0.21417(10) 0.0447(4) Uani 1 1 d . . . . .
H16 H 0.2315 0.3425 0.1691 0.054 Uiso 1 1 calc R U . . .
C17 C 0.33820(11) 0.27572(10) 0.21440(9) 0.0369(4) Uani 1 1 d . . . . .
C18 C 0.35325(11) 0.16925(11) 0.09809(9) 0.0387(4) Uani 1 1 d . . . . .
C19 C 0.29987(11) 0.11958(11) 0.12686(9) 0.0399(4) Uani 1 1 d . . . . .
H19 H 0.2778 0.1364 0.1680 0.048 Uiso 1 1 calc R U . . .
C20 C 0.27819(12) 0.04592(11) 0.09678(10) 0.0462(4) Uani 1 1 d . . . . .
H20 H 0.2425 0.0125 0.1179 0.055 Uiso 1 1 calc R U . . .
C21 C 0.30831(14) 0.02098(12) 0.03613(11) 0.0542(5) Uani 1 1 d . . . . .
H21 H 0.2924 -0.0290 0.0147 0.065 Uiso 1 1 calc R U . . .
C22 C 0.36159(16) 0.06936(13) 0.00711(11) 0.0621(6) Uani 1 1 d . . . . .
H22 H 0.3822 0.0526 -0.0348 0.074 Uiso 1 1 calc R U . . .
C23 C 0.38541(14) 0.14211(12) 0.03825(10) 0.0516(5) Uani 1 1 d . . . . .
H23 H 0.4240 0.1739 0.0187 0.062 Uiso 1 1 calc R U . . .
C24 C 0.30398(12) 0.32682(11) 0.06361(9) 0.0438(4) Uani 1 1 d . . . . .
C25 C 0.22470(12) 0.29734(12) 0.02182(9) 0.0460(4) Uani 1 1 d . . . . .
H25 H 0.2121 0.2434 0.0251 0.055 Uiso 1 1 calc R U . . .
C26 C 0.16366(15) 0.34519(14) -0.02456(11) 0.0611(6) Uani 1 1 d . . . . .
H26 H 0.1102 0.3238 -0.0530 0.073 Uiso 1 1 calc R U . . .
C27 C 0.18034(19) 0.42275(16) -0.02931(14) 0.0750(7) Uani 1 1 d . . . . .
H27 H 0.1379 0.4556 -0.0603 0.090 Uiso 1 1 calc R U . . .
C28 C 0.2585(2) 0.45384(14) 0.01058(15) 0.0793(8) Uani 1 1 d . . . . .
H28 H 0.2698 0.5080 0.0068 0.095 Uiso 1 1 calc R U . . .
C29 C 0.32130(17) 0.40600(13) 0.05673(13) 0.0643(6) Uani 1 1 d . . . . .
H29 H 0.3757 0.4274 0.0833 0.077 Uiso 1 1 calc R U . . .
C30 C 0.64245(11) 0.07289(10) 0.68215(9) 0.0397(4) Uani 1 1 d . . . . .
H30 H 0.6562 0.0479 0.7297 0.048 Uiso 1 1 calc R U . . .
C31 C 0.66187(10) 0.15115(10) 0.67568(8) 0.0339(3) Uani 1 1 d . . . . .
C32 C 0.70492(10) 0.19767(9) 0.74182(8) 0.0326(3) Uani 1 1 d . . . . .
C33 C 0.70708(10) 0.27867(10) 0.75085(9) 0.0360(3) Uani 1 1 d . . . . .
H33 H 0.6823 0.3167 0.7142 0.043 Uiso 1 1 calc R U . . .
C34 C 0.75253(10) 0.29194(10) 0.82386(9) 0.0351(3) Uani 1 1 d . . . . .
C35 C 0.77533(12) 0.36633(11) 0.86706(10) 0.0458(4) Uani 1 1 d . . . . .
H35A H 0.7608 0.3606 0.9162 0.055 Uiso 1 1 calc R U . . .
H35B H 0.7385 0.4089 0.8396 0.055 Uiso 1 1 calc R U . . .
C36 C 0.87166(14) 0.39003(12) 0.88040(12) 0.0594(5) Uani 1 1 d . . . . .
H36A H 0.8806 0.4398 0.9086 0.071 Uiso 1 1 calc R U . . .
H36B H 0.9082 0.3499 0.9121 0.071 Uiso 1 1 calc R U . . .
C37 C 0.90324(14) 0.39999(13) 0.80908(15) 0.0661(6) Uani 1 1 d . . . . .
H37A H 0.9666 0.4123 0.8231 0.079 Uiso 1 1 calc R U . . .
H37B H 0.8960 0.3497 0.7817 0.079 Uiso 1 1 calc R U . . .
C38 C 0.85629(17) 0.46285(15) 0.75685(14) 0.0726(6) Uani 1 1 d . . . . .
H38A H 0.7961 0.4461 0.7343 0.109 Uiso 1 1 calc R U . . .
H38B H 0.8869 0.4720 0.7172 0.109 Uiso 1 1 calc R U . . .
H38C H 0.8554 0.5112 0.7851 0.109 Uiso 1 1 calc R U . . .
C39 C 0.82839(10) 0.20038(10) 0.92786(8) 0.0354(3) Uani 1 1 d . . . . .
H39A H 0.8002 0.1566 0.9483 0.043 Uiso 1 1 calc R U . . .
H39B H 0.8303 0.2458 0.9616 0.043 Uiso 1 1 calc R U . . .
C40 C 0.92118(10) 0.17722(9) 0.92774(8) 0.0295(3) Uani 1 1 d . . . . .
C41 C 0.95144(10) 0.18254(10) 0.86301(8) 0.0347(3) Uani 1 1 d . . . . .
H41 H 0.9139 0.2025 0.8184 0.042 Uiso 1 1 calc R U . . .
C42 C 1.03547(11) 0.15920(10) 0.86248(9) 0.0391(4) Uani 1 1 d . . . . .
H42 H 1.0550 0.1629 0.8176 0.047 Uiso 1 1 calc R U . . .
C43 C 1.09080(11) 0.13061(10) 0.92700(9) 0.0388(4) Uani 1 1 d . . . . .
H43 H 1.1481 0.1138 0.9265 0.047 Uiso 1 1 calc R U . . .
C44 C 1.06225(10) 0.12656(9) 0.99271(8) 0.0338(3) Uani 1 1 d . . . . .
H44 H 1.1008 0.1076 1.0373 0.041 Uiso 1 1 calc R U . . .
C45 C 0.97816(10) 0.14975(8) 0.99429(8) 0.0292(3) Uani 1 1 d . . . . .
C46 C 1.03001(10) 0.11352(9) 1.15240(8) 0.0313(3) Uani 1 1 d . . . . .
C47 C 1.05520(12) 0.03598(10) 1.15116(9) 0.0384(4) Uani 1 1 d . . . . .
H47 H 1.0256 0.0030 1.1115 0.046 Uiso 1 1 calc R U . . .
C48 C 1.12296(12) 0.00609(10) 1.20697(9) 0.0427(4) Uani 1 1 d . . . . .
H48 H 1.1407 -0.0467 1.2046 0.051 Uiso 1 1 calc R U . . .
C49 C 1.16461(11) 0.05279(10) 1.26601(9) 0.0407(4) Uani 1 1 d . . . . .
H49 H 1.2105 0.0321 1.3047 0.049 Uiso 1 1 calc R U . . .
C50 C 1.13951(12) 0.12925(10) 1.26863(9) 0.0437(4) Uani 1 1 d . . . . .
H50 H 1.1679 0.1614 1.3095 0.052 Uiso 1 1 calc R U . . .
C51 C 1.07314(12) 0.15992(10) 1.21218(9) 0.0394(4) Uani 1 1 d . . . . .
H51 H 1.0569 0.2131 1.2143 0.047 Uiso 1 1 calc R U . . .
C52 C 0.93872(10) 0.25311(9) 1.09942(8) 0.0299(3) Uani 1 1 d . . . . .
C53 C 0.87377(11) 0.28511(10) 1.12923(9) 0.0379(4) Uani 1 1 d . . . . .
H53 H 0.8266 0.2535 1.1356 0.045 Uiso 1 1 calc R U . . .
C54 C 0.87763(12) 0.36318(11) 1.14972(10) 0.0462(4) Uani 1 1 d . . . . .
H54 H 0.8332 0.3848 1.1704 0.055 Uiso 1 1 calc R U . . .
C55 C 0.94571(12) 0.40956(10) 1.14024(10) 0.0434(4) Uani 1 1 d . . . . .
H55 H 0.9489 0.4627 1.1556 0.052 Uiso 1 1 calc R U . . .
C56 C 1.00938(12) 0.37868(10) 1.10834(10) 0.0421(4) Uani 1 1 d . . . . .
H56 H 1.0552 0.4109 1.1001 0.051 Uiso 1 1 calc R U . . .
C57 C 1.00595(11) 0.30073(10) 1.08853(9) 0.0381(4) Uani 1 1 d . . . . .
H57 H 1.0501 0.2794 1.0672 0.046 Uiso 1 1 calc R U . . .
N1 N 0.64295(8) 0.18990(8) 0.61004(7) 0.0340(3) Uani 1 1 d . . . . .
N2 N 0.53877(9) 0.15762(9) 0.41443(7) 0.0429(3) Uani 1 1 d . . . . .
N3 N 0.52919(9) 0.21413(10) 0.36146(7) 0.0428(3) Uani 1 1 d . . . . .
N4 N 0.74702(8) 0.16150(8) 0.80486(7) 0.0337(3) Uani 1 1 d . . . . .
N5 N 0.77526(8) 0.22034(8) 0.85395(7) 0.0324(3) Uani 1 1 d . . . . .
P1 P 0.38396(3) 0.26890(3) 0.13118(2) 0.04066(12) Uani 1 1 d . . . . .
P2 P 0.93608(2) 0.14795(2) 1.07958(2) 0.02971(11) Uani 1 1 d . . . . .

loop_
_atom_site_aniso_label
_atom_site_aniso_U_11
_atom_site_aniso_U_22
_atom_site_aniso_U_33
_atom_site_aniso_U_23
_atom_site_aniso_U_13
_atom_site_aniso_U_12
C1 0.0427(9) 0.0446(9) 0.0460(10) -0.0048(8) 0.0018(8) -0.0071(8)
C2 0.0395(9) 0.0500(10) 0.0379(9) -0.0110(8) -0.0025(7) -0.0064(8)
C3 0.0266(7) 0.0498(10) 0.0314(8) -0.0072(7) 0.0010(6) 0.0001(7)
C4 0.0291(8) 0.0544(10) 0.0277(8) -0.0071(7) 0.0005(6) 0.0009(7)
C5 0.0323(8) 0.0586(11) 0.0292(8) -0.0054(7) 0.0027(6) -0.0065(8)
C6 0.0290(8) 0.0634(11) 0.0300(8) -0.0022(8) 0.0060(6) -0.0001(8)
C7 0.0356(9) 0.0756(13) 0.0346(9) 0.0058(8) 0.0076(7) -0.0088(9)
C8 0.0359(9) 0.0639(12) 0.0555(11) 0.0144(9) 0.0064(8) -0.0071(9)
C9 0.0433(12) 0.0947(19) 0.1003(19) 0.0507(16) -0.0015(12) -0.0120(12)
C10 0.040(3) 0.055(3) 0.068(3) 0.017(3) -0.002(2) -0.002(2)
C10A 0.054(2) 0.061(2) 0.151(5) 0.037(3) 0.034(3) 0.0119(18)
C11 0.0422(9) 0.0683(12) 0.0252(8) -0.0110(8) -0.0018(7) 0.0099(9)
C12 0.0343(8) 0.0459(9) 0.0293(8) -0.0094(7) 0.0028(6) -0.0037(7)
C13 0.0405(9) 0.0540(10) 0.0274(8) -0.0063(7) 0.0038(7) -0.0048(8)
C14 0.0410(9) 0.0524(10) 0.0396(9) -0.0067(8) 0.0165(7) -0.0085(8)
C15 0.0398(9) 0.0517(10) 0.0563(11) 0.0041(9) 0.0220(8) 0.0027(8)
C16 0.0377(9) 0.0546(11) 0.0433(9) 0.0101(8) 0.0124(7) 0.0030(8)
C17 0.0326(8) 0.0460(9) 0.0317(8) -0.0024(7) 0.0069(6) -0.0058(7)
C18 0.0358(8) 0.0528(10) 0.0272(8) 0.0089(7) 0.0069(6) 0.0134(7)
C19 0.0358(8) 0.0529(10) 0.0317(8) 0.0016(7) 0.0095(7) 0.0076(7)
C20 0.0432(9) 0.0517(10) 0.0433(9) 0.0047(8) 0.0100(8) 0.0075(8)
C21 0.0667(12) 0.0496(11) 0.0462(10) -0.0010(8) 0.0133(9) 0.0130(10)
C22 0.0855(16) 0.0636(13) 0.0460(11) 0.0002(9) 0.0332(11) 0.0193(12)
C23 0.0610(12) 0.0594(12) 0.0415(10) 0.0118(8) 0.0263(9) 0.0131(9)
C24 0.0523(10) 0.0471(10) 0.0369(9) 0.0091(7) 0.0205(8) 0.0012(8)
C25 0.0503(10) 0.0532(10) 0.0336(9) 0.0079(8) 0.0087(8) 0.0078(8)
C26 0.0638(13) 0.0787(15) 0.0400(10) 0.0164(10) 0.0114(9) 0.0236(11)
C27 0.0890(18) 0.0807(17) 0.0618(14) 0.0323(13) 0.0309(13) 0.0359(15)
C28 0.120(2) 0.0483(12) 0.0877(17) 0.0301(12) 0.0595(18) 0.0200(14)
C29 0.0771(15) 0.0565(12) 0.0687(13) 0.0093(10) 0.0361(12) -0.0065(11)
C30 0.0349(8) 0.0446(9) 0.0370(8) -0.0006(7) 0.0040(7) -0.0030(7)
C31 0.0244(7) 0.0459(9) 0.0290(8) -0.0027(7) 0.0020(6) 0.0000(6)
C32 0.0268(7) 0.0426(9) 0.0264(7) -0.0004(6) 0.0028(6) -0.0011(6)
C33 0.0341(8) 0.0417(9) 0.0288(8) 0.0018(6) 0.0012(6) 0.0021(7)
C34 0.0319(8) 0.0409(9) 0.0306(8) -0.0016(7) 0.0038(6) 0.0034(7)
C35 0.0500(10) 0.0429(9) 0.0398(9) -0.0082(7) 0.0021(8) 0.0077(8)
C36 0.0564(12) 0.0423(10) 0.0663(13) -0.0159(9) -0.0106(10) -0.0009(9)
C37 0.0497(11) 0.0466(11) 0.1008(17) -0.0144(11) 0.0163(11) -0.0097(9)
C38 0.0747(15) 0.0656(14) 0.0790(16) -0.0081(12) 0.0219(13) -0.0075(12)
C39 0.0320(8) 0.0486(9) 0.0233(7) -0.0008(6) 0.0020(6) 0.0049(7)
C40 0.0296(7) 0.0313(7) 0.0254(7) -0.0042(6) 0.0022(6) -0.0014(6)
C41 0.0354(8) 0.0412(9) 0.0252(7) -0.0003(6) 0.0032(6) -0.0005(7)
C42 0.0381(9) 0.0496(10) 0.0315(8) -0.0013(7) 0.0120(7) -0.0007(7)
C43 0.0305(8) 0.0476(9) 0.0383(9) -0.0025(7) 0.0086(7) 0.0016(7)
C44 0.0307(8) 0.0379(8) 0.0293(7) -0.0019(6) 0.0007(6) 0.0000(6)
C45 0.0312(8) 0.0298(7) 0.0248(7) -0.0044(6) 0.0033(6) -0.0027(6)
C46 0.0364(8) 0.0329(8) 0.0242(7) 0.0007(6) 0.0064(6) -0.0022(6)
C47 0.0508(10) 0.0339(8) 0.0286(8) -0.0012(6) 0.0061(7) -0.0031(7)
C48 0.0550(10) 0.0346(8) 0.0381(9) 0.0068(7) 0.0110(8) 0.0085(8)
C49 0.0397(9) 0.0464(10) 0.0328(8) 0.0110(7) 0.0025(7) 0.0007(7)
C50 0.0485(10) 0.0425(9) 0.0327(8) 0.0000(7) -0.0045(7) -0.0060(8)
C51 0.0487(10) 0.0330(8) 0.0311(8) -0.0020(6) -0.0005(7) 0.0005(7)
C52 0.0331(8) 0.0336(8) 0.0207(7) -0.0001(6) 0.0025(6) 0.0017(6)
C53 0.0356(8) 0.0423(9) 0.0364(8) -0.0043(7) 0.0101(7) -0.0008(7)
C54 0.0434(10) 0.0453(10) 0.0519(10) -0.0108(8) 0.0155(8) 0.0059(8)
C55 0.0497(10) 0.0337(8) 0.0440(9) -0.0046(7) 0.0063(8) 0.0045(8)
C56 0.0459(9) 0.0373(9) 0.0436(9) -0.0011(7) 0.0119(7) -0.0058(7)
C57 0.0386(9) 0.0400(9) 0.0379(8) -0.0039(7) 0.0136(7) -0.0004(7)
N1 0.0264(6) 0.0448(8) 0.0280(7) -0.0042(6) 0.0010(5) -0.0004(5)
N2 0.0387(7) 0.0550(9) 0.0291(7) -0.0089(6) -0.0028(6) 0.0073(7)
N3 0.0359(7) 0.0631(10) 0.0252(7) -0.0068(6) -0.0004(5) 0.0067(7)
N4 0.0288(6) 0.0405(7) 0.0292(6) -0.0026(5) 0.0022(5) -0.0007(5)
N5 0.0287(6) 0.0403(7) 0.0250(6) -0.0023(5) 0.0003(5) 0.0022(5)
P1 0.0332(2) 0.0569(3) 0.0326(2) 0.00389(18) 0.00936(17) -0.00140(19)
P2 0.0317(2) 0.0321(2) 0.02382(19) -0.00178(14) 0.00385(14) -0.00156(15)

loop_
_atom_type_symbol
_atom_type_description
_atom_type_scat_dispersion_real
_atom_type_scat_dispersion_imag
_atom_type_scat_source
C C 0.0181 0.0091 'International Tables Vol C Tables 4.2.6.8 and 6.1.1.4'
H H 0.0000 0.0000 'International Tables Vol C Tables 4.2.6.8 and 6.1.1.4'
N N 0.0311 0.0180 'International Tables Vol C Tables 4.2.6.8 and 6.1.1.4'
P P 0.2955 0.4335 'International Tables Vol C Tables 4.2.6.8 and 6.1.1.4'

loop_
_geom_angle_atom_site_label_1
_geom_angle_atom_site_label_2
_geom_angle_atom_site_label_3
_geom_angle
C2 C1 C30 118.69(17)
C2 C1 H1 120.7
C30 C1 H1 120.7
C1 C2 C3 119.18(15)
C1 C2 H2 120.4
C3 C2 H2 120.4
N1 C3 C2 122.82(15)
N1 C3 C4 116.16(15)
C2 C3 C4 121.01(14)
N2 C4 C5 111.52(15)
N2 C4 C3 119.43(16)
C5 C4 C3 129.02(15)
C6 C5 C4 105.66(15)
C6 C5 H5 127.2
C4 C5 H5 127.2
N3 C6 C5 105.67(16)
N3 C6 C7 123.35(15)
C5 C6 C7 130.92(17)
C6 C7 C8 113.79(14)
C6 C7 H7A 108.8
C8 C7 H7A 108.8
C6 C7 H7B 108.8
C8 C7 H7B 108.8
H7A C7 H7B 107.7
C7 C8 C9 112.28(18)
C7 C8 H8A 109.1
C9 C8 H8A 109.1
C7 C8 H8B 109.1
C9 C8 H8B 109.1
H8A C8 H8B 107.9
C10A C9 C8 115.1(3)
C10 C9 C8 123.7(3)
C10 C9 H9A 106.4
C8 C9 H9A 106.4
C10 C9 H9B 106.4
C8 C9 H9B 106.4
H9A C9 H9B 106.5
C10A C9 H9C 108.5
C8 C9 H9C 108.5
C10A C9 H9D 108.5
C8 C9 H9D 108.5
H9C C9 H9D 107.5
C9 C10 H10A 109.5
C9 C10 H10B 109.5
H10A C10 H10B 109.5
C9 C10 H10C 109.5
H10A C10 H10C 109.5
H10B C10 H10C 109.5
C9 C10A H10D 109.5
C9 C10A H10E 109.5
H10D C10A H10E 109.5
C9 C10A H10F 109.5
H10D C10A H10F 109.5
H10E C10A H10F 109.5
N3 C11 C12 110.70(13)
N3 C11 H11A 109.5
C12 C11 H11A 109.5
N3 C11 H11B 109.5
C12 C11 H11B 109.5
H11A C11 H11B 108.1
C13 C12 C17 119.42(16)
C13 C12 C11 118.78(15)
C17 C12 C11 121.76(14)
C14 C13 C12 121.00(16)
C14 C13 H13 119.5
C12 C13 H13 119.5
C13 C14 C15 119.68(16)
C13 C14 H14 120.2
C15 C14 H14 120.2
C14 C15 C16 120.05(17)
C14 C15 H15 120.0
C16 C15 H15 120.0
C15 C16 C17 121.23(16)
C15 C16 H16 119.4
C17 C16 H16 119.4
C16 C17 C12 118.52(15)
C16 C17 P1 122.38(13)
C12 C17 P1 119.00(12)
C19 C18 C23 117.74(17)
C19 C18 P1 125.33(13)
C23 C18 P1 116.92(14)
C20 C19 C18 121.25(16)
C20 C19 H19 119.4
C18 C19 H19 119.4
C21 C20 C19 120.24(18)
C21 C20 H20 119.9
C19 C20 H20 119.9
C22 C21 C20 119.24(19)
C22 C21 H21 120.4
C20 C21 H21 120.4
C21 C22 C23 120.74(17)
C21 C22 H22 119.6
C23 C22 H22 119.6
C22 C23 C18 120.72(19)
C22 C23 H23 119.6
C18 C23 H23 119.6
C25 C24 C29 118.14(19)
C25 C24 P1 123.67(14)
C29 C24 P1 118.09(16)
C26 C25 C24 121.3(2)
C26 C25 H25 119.4
C24 C25 H25 119.4
C27 C26 C25 120.0(2)
C27 C26 H26 120.0
C25 C26 H26 120.0
C26 C27 C28 120.3(2)
C26 C27 H27 119.8
C28 C27 H27 119.8
C27 C28 C29 120.3(2)
C27 C28 H28 119.9
C29 C28 H28 119.9
C24 C29 C28 119.9(2)
C24 C29 H29 120.0
C28 C29 H29 120.0
C1 C30 C31 118.87(16)
C1 C30 H30 120.6
C31 C30 H30 120.6
N1 C31 C30 123.27(14)
N1 C31 C32 115.47(14)
C30 C31 C32 121.26(14)
N4 C32 C33 111.36(13)
N4 C32 C31 119.69(14)
C33 C32 C31 128.92(14)
C34 C33 C32 105.76(14)
C34 C33 H33 127.1
C32 C33 H33 127.1
N5 C34 C33 105.72(14)
N5 C34 C35 123.18(14)
C33 C34 C35 131.11(16)
C34 C35 C36 114.23(15)
C34 C35 H35A 108.7
C36 C35 H35A 108.7
C34 C35 H35B 108.7
C36 C35 H35B 108.7
H35A C35 H35B 107.6
C37 C36 C35 114.29(16)
C37 C36 H36A 108.7
C35 C36 H36A 108.7
C37 C36 H36B 108.7
C35 C36 H36B 108.7
H36A C36 H36B 107.6
C38 C37 C36 114.55(19)
C38 C37 H37A 108.6
C36 C37 H37A 108.6
C38 C37 H37B 108.6
C36 C37 H37B 108.6
H37A C37 H37B 107.6
C37 C38 H38A 109.5
C37 C38 H38B 109.5
H38A C38 H38B 109.5
C37 C38 H38C 109.5
H38A C38 H38C 109.5
H38B C38 H38C 109.5
N5 C39 C40 113.35(12)
N5 C39 H39A 108.9
C40 C39 H39A 108.9
N5 C39 H39B 108.9
C40 C39 H39B 108.9
H39A C39 H39B 107.7
C41 C40 C45 119.11(14)
C41 C40 C39 121.13(13)
C45 C40 C39 119.76(13)
C42 C41 C40 121.03(14)
C42 C41 H41 119.5
C40 C41 H41 119.5
C43 C42 C41 120.06(15)
C43 C42 H42 120.0
C41 C42 H42 120.0
C42 C43 C44 119.66(15)
C42 C43 H43 120.2
C44 C43 H43 120.2
C43 C44 C45 121.06(14)
C43 C44 H44 119.5
C45 C44 H44 119.5
C44 C45 C40 119.05(13)
C44 C45 P2 123.67(11)
C40 C45 P2 117.28(11)
C47 C46 C51 118.23(14)
C47 C46 P2 118.60(12)
C51 C46 P2 122.98(12)
C48 C47 C46 120.87(15)
C48 C47 H47 119.6
C46 C47 H47 119.6
C49 C48 C47 120.08(16)
C49 C48 H48 120.0
C47 C48 H48 120.0
C50 C49 C48 119.70(15)
C50 C49 H49 120.2
C48 C49 H49 120.2
C49 C50 C51 120.48(16)
C49 C50 H50 119.8
C51 C50 H50 119.8
C50 C51 C46 120.61(16)
C50 C51 H51 119.7
C46 C51 H51 119.7
C53 C52 C57 119.15(15)
C53 C52 P2 118.90(12)
C57 C52 P2 121.89(12)
C52 C53 C54 120.07(16)
C52 C53 H53 120.0
C54 C53 H53 120.0
C55 C54 C53 120.34(16)
C55 C54 H54 119.8
C53 C54 H54 119.8
C54 C55 C56 119.96(16)
C54 C55 H55 120.0
C56 C55 H55 120.0
C57 C56 C55 119.69(16)
C57 C56 H56 120.2
C55 C56 H56 120.2
C56 C57 C52 120.76(15)
C56 C57 H57 119.6
C52 C57 H57 119.6
C31 N1 C3 117.15(15)
C4 N2 N3 103.89(15)
C6 N3 N2 113.23(13)
C6 N3 C11 127.14(16)
N2 N3 C11 118.27(16)
C32 N4 N5 104.21(13)
N4 N5 C34 112.95(12)
N4 N5 C39 117.98(13)
C34 N5 C39 128.96(13)
C24 P1 C18 101.35(8)
C24 P1 C17 100.65(8)
C18 P1 C17 102.04(7)
C46 P2 C52 101.26(7)
C46 P2 C45 103.45(7)
C52 P2 C45 99.03(7)

loop_
_geom_bond_atom_site_label_1
_geom_bond_atom_site_label_2
_geom_bond_distance
C1 C2 1.378(3)
C1 C30 1.383(2)
C1 H1 0.9500
C2 C3 1.391(3)
C2 H2 0.9500
C3 N1 1.346(2)
C3 C4 1.472(2)
C4 N2 1.340(2)
C4 C5 1.396(3)
C5 C6 1.379(2)
C5 H5 0.9500
C6 N3 1.354(2)
C6 C7 1.493(3)
C7 C8 1.518(3)
C7 H7A 0.9900
C7 H7B 0.9900
C8 C9 1.525(3)
C8 H8A 0.9900
C8 H8B 0.9900
C9 C10A 1.361(5)
C9 C10 1.372(5)
C9 H9A 0.9900
C9 H9B 0.9900
C9 H9C 0.9900
C9 H9D 0.9900
C10 H10A 0.9800
C10 H10B 0.9800
C10 H10C 0.9800
C10A H10D 0.9800
C10A H10E 0.9800
C10A H10F 0.9800
C11 N3 1.461(2)
C11 C12 1.513(2)
C11 H11A 0.9900
C11 H11B 0.9900
C12 C13 1.400(2)
C12 C17 1.401(2)
C13 C14 1.376(3)
C13 H13 0.9500
C14 C15 1.379(3)
C14 H14 0.9500
C15 C16 1.384(3)
C15 H15 0.9500
C16 C17 1.393(3)
C16 H16 0.9500
C17 P1 1.8469(16)
C18 C19 1.388(3)
C18 C23 1.398(2)
C18 P1 1.8368(19)
C19 C20 1.386(3)
C19 H19 0.9500
C20 C21 1.382(3)
C20 H20 0.9500
C21 C22 1.376(3)
C21 H21 0.9500
C22 C23 1.384(3)
C22 H22 0.9500
C23 H23 0.9500
C24 C25 1.392(3)
C24 C29 1.395(3)
C24 P1 1.8304(18)
C25 C26 1.387(3)
C25 H25 0.9500
C26 C27 1.361(4)
C26 H26 0.9500
C27 C28 1.377(4)
C27 H27 0.9500
C28 C29 1.400(4)
C28 H28 0.9500
C29 H29 0.9500
C30 C31 1.386(2)
C30 H30 0.9500
C31 N1 1.345(2)
C31 C32 1.473(2)
C32 N4 1.338(2)
C32 C33 1.397(2)
C33 C34 1.377(2)
C33 H33 0.9500
C34 N5 1.357(2)
C34 C35 1.498(2)
C35 C36 1.532(3)
C35 H35A 0.9900
C35 H35B 0.9900
C36 C37 1.521(3)
C36 H36A 0.9900
C36 H36B 0.9900
C37 C38 1.511(4)
C37 H37A 0.9900
C37 H37B 0.9900
C38 H38A 0.9800
C38 H38B 0.9800
C38 H38C 0.9800
C39 N5 1.4521(19)
C39 C40 1.515(2)
C39 H39A 0.9900
C39 H39B 0.9900
C40 C41 1.389(2)
C40 C45 1.410(2)
C41 C42 1.385(2)
C41 H41 0.9500
C42 C43 1.379(2)
C42 H42 0.9500
C43 C44 1.390(2)
C43 H43 0.9500
C44 C45 1.390(2)
C44 H44 0.9500
C45 P2 1.8455(15)
C46 C47 1.388(2)
C46 C51 1.392(2)
C46 P2 1.8336(15)
C47 C48 1.386(2)
C47 H47 0.9500
C48 C49 1.379(3)
C48 H48 0.9500
C49 C50 1.372(3)
C49 H49 0.9500
C50 C51 1.384(2)
C50 H50 0.9500
C51 H51 0.9500
C52 C53 1.386(2)
C52 C57 1.389(2)
C52 P2 1.8362(15)
C53 C54 1.386(3)
C53 H53 0.9500
C54 C55 1.379(3)
C54 H54 0.9500
C55 C56 1.384(3)
C55 H55 0.9500
C56 C57 1.381(2)
C56 H56 0.9500
C57 H57 0.9500
N2 N3 1.355(2)
N4 N5 1.3535(19)
